data_2020951
loop_
_publ_author_name
'Sagar, Belakavadi K.'
'Yathirajan, Hemmige S.'
'Rathore, Ravindranath S.'
'Glidewell, Christopher'

_publ_section_title
;
 Synthesis and structures of six closely related
 <i>N</i>-[3-(2-chlorobenzoyl)-5-ethylthiophen-2-yl]arylamides, together
 with an isolated reaction intermediate: order <i>versus</i> disorder,
 molecular conformations and hydrogen bonding in zero, one and two
 dimensions
;
_journal_coeditor_code SK3680
_journal_issue 2
_journal_name_full 'Acta Crystallographica Section C'
_journal_page_first
;
;
_journal_paper_doi 10.1107/S2053229618000657
_journal_volume 74
_journal_year 2018
_chemical_formula_iupac 'C20 H15 Br Cl N O2 S'
_chemical_formula_moiety 'C20 H15 Br Cl N O2 S'
_chemical_formula_sum 'C20 H15 Br Cl N O2 S'
_chemical_formula_weight 448.74
_chemical_name_systematic
;
2-Bromo-<i>N</i>-[3-(2-chlorobenzoyl)-5-ethylthiophen-2-yl]benzamide
;
_space_group_crystal_system monoclinic
_space_group_IT_number 15
_space_group_name_Hall '-C 2yc'
_space_group_name_H-M_alt 'C 1 2/c 1'
_symmetry_space_group_name_Hall '-C 2yc'
_symmetry_space_group_name_H-M 'C 1 2/c 1'
_atom_sites_solution_hydrogens geom
_audit_creation_method SHELXL-2014
_cell_angle_alpha 90
_cell_angle_beta 118.030(2)
_cell_angle_gamma 90
_cell_formula_units_Z 8
_cell_length_a 18.8096(10)
_cell_length_b 11.5021(7)
_cell_length_c 19.9112(11)
_cell_measurement_reflns_used 4009
_cell_measurement_temperature 294(2)
_cell_measurement_theta_max 26.810
_cell_measurement_theta_min 2.154
_cell_volume 3802.5(4)
_computing_cell_refinement
;
APEX2 (Bruker, 2012)
;
_computing_data_collection
;
APEX2 (Bruker, 2012)
;
_computing_data_reduction
;
SAINT (Bruker, 2012)
;
_computing_molecular_graphics
;
PLATON (Spek, 2009)
;
_computing_publication_material
;
SHELXL2014 (Sheldrick, 2015) and PLATON (Spek, 2009)
;
_computing_structure_refinement
;
SHELXL2014 (Sheldrick, 2015)
;
_computing_structure_solution
;
SHELXS86 (Sheldrick, 2008)
;
_diffrn_ambient_temperature 294(2)
_diffrn_measured_fraction_theta_full 0.999
_diffrn_measured_fraction_theta_max 0.984
_diffrn_measurement_device_type 'Bruker Kappa APEXII'
_diffrn_measurement_method '\f and \w scans'
_diffrn_radiation_type MoK\a
_diffrn_radiation_wavelength 0.71073
_diffrn_reflns_av_R_equivalents 0.0467
_diffrn_reflns_limit_h_max 23
_diffrn_reflns_limit_h_min -23
_diffrn_reflns_limit_k_max 14
_diffrn_reflns_limit_k_min -14
_diffrn_reflns_limit_l_max 25
_diffrn_reflns_limit_l_min -24
_diffrn_reflns_number 25510
_diffrn_reflns_theta_full 25.242
_diffrn_reflns_theta_max 26.810
_diffrn_reflns_theta_min 2.154
_diffrn_standards_decay_% 0
_diffrn_standards_interval_count 0
_diffrn_standards_interval_time 0
_diffrn_standards_number 0
_exptl_absorpt_coefficient_mu 2.427
_exptl_absorpt_correction_T_max 0.785
_exptl_absorpt_correction_T_min 0.614
_exptl_absorpt_correction_type multi-scan
_exptl_absorpt_process_details
;
(SADABS; Bruker, 2012)
;
_exptl_crystal_colour yellow
_exptl_crystal_density_diffrn 1.568
_exptl_crystal_description block
_exptl_crystal_F_000 1808
_exptl_crystal_size_max 0.250
_exptl_crystal_size_mid 0.200
_exptl_crystal_size_min 0.100
_refine_diff_density_max 0.403
_refine_diff_density_min -0.502
_refine_ls_extinction_method none
_refine_ls_goodness_of_fit_ref 1.011
_refine_ls_hydrogen_treatment constr
_refine_ls_matrix_type full
_refine_ls_number_parameters 322
_refine_ls_number_reflns 4009
_refine_ls_number_restraints 64
_refine_ls_restrained_S_all 1.008
_refine_ls_R_factor_all 0.0952
_refine_ls_R_factor_gt 0.0446
_refine_ls_shift/su_max 0.000
_refine_ls_shift/su_mean 0.000
_refine_ls_structure_factor_coef Fsqd
_refine_ls_weighting_details 'w=1/[\s^2^(Fo^2^)+(0.0522P)^2^+2.9782P] where P=(Fo^2^+2Fc^2^)/3'
_refine_ls_weighting_scheme calc
_refine_ls_wR_factor_gt 0.1010
_refine_ls_wR_factor_ref 0.1222
_reflns_number_gt 2370
_reflns_number_total 4009
_reflns_threshold_expression 'I > 2\s(I)'
_cod_data_source_file sk3680sup1.cif
_cod_data_source_block III
_cod_database_code 2020951
_shelx_space_group_comment
;
The symmetry employed for this shelxl refinement is uniquely defined
by the following loop, which should always be used as a source of
symmetry information in preference to the above space-group names.
They are only intended as comments.
;
_shelx_estimated_absorpt_t_min 0.582
_shelx_estimated_absorpt_t_max 0.793
_shelxl_version_number 2.014

loop_
_space_group_symop_operation_xyz
'x, y, z'
'-x, y, -z+1/2'
'x+1/2, y+1/2, z'
'-x+1/2, y+1/2, -z+1/2'
'-x, -y, -z'
'x, -y, z-1/2'
'-x+1/2, -y+1/2, -z'
'x+1/2, -y+1/2, z-1/2'

loop_
_atom_site_type_symbol
_atom_site_label
_atom_site_fract_x
_atom_site_fract_y
_atom_site_fract_z
_atom_site_U_iso_or_equiv
_atom_site_adp_type
_atom_site_calc_flag
_atom_site_occupancy
_atom_site_disorder_assembly
_atom_site_disorder_group
C C11 0.5823(3) 0.5906(4) 0.4593(4) 0.0496(13) Uani d 0.7006(12) A -1
O O11 0.5148(4) 0.5810(7) 0.4072(8) 0.0687(16) Uani d 0.7006(12) A -1
N N11 0.6219(6) 0.4975(5) 0.5055(8) 0.0482(17) Uani d 0.7006(12) A -1
H H11 0.6672 0.5118 0.5448 0.058 Uiso calc 0.7006(12) A -1
C C111 0.6254(3) 0.7051(3) 0.4898(3) 0.0469(11) Uani d 0.7006(12) A -1
C C112 0.6211(3) 0.7899(4) 0.4387(3) 0.0614(12) Uani d 0.7006(12) A -1
C C113 0.6670(4) 0.8934(5) 0.4679(5) 0.0871(18) Uani d 0.7006(12) A -1
H H113 0.6644 0.9522 0.4348 0.105 Uiso calc 0.7006(12) A -1
C C114 0.7141(3) 0.9067(5) 0.5434(4) 0.0749(16) Uani d 0.7006(12) A -1
H H114 0.7443 0.9743 0.5615 0.090 Uiso calc 0.7006(12) A -1
C C115 0.7185(3) 0.8245(4) 0.5931(3) 0.0747(14) Uani d 0.7006(12) A -1
H H115 0.7512 0.8357 0.6450 0.090 Uiso calc 0.7006(12) A -1
C C116 0.6745(3) 0.7236(4) 0.5671(4) 0.0559(12) Uani d 0.7006(12) A -1
H H116 0.6777 0.6671 0.6018 0.067 Uiso calc 0.7006(12) A -1
S S121 0.5058(4) 0.3394(6) 0.4205(4) 0.0503(10) Uani d 0.7006(12) A -1
C C122 0.5958(8) 0.3838(5) 0.4946(8) 0.042(2) Uani d 0.7006(12) A -1
C C123 0.6416(7) 0.2913(6) 0.5371(8) 0.0467(15) Uani d 0.7006(12) A -1
C C124 0.5995(6) 0.1840(5) 0.5103(6) 0.0467(15) Uani d 0.7006(12) A -1
H H124 0.6190 0.1135 0.5351 0.056 Uiso calc 0.7006(12) A -1
C C125 0.5291(10) 0.1936(6) 0.4460(12) 0.0523(9) Uani d 0.7006(12) A -1
C C126 0.4719(10) 0.0994(9) 0.3996(10) 0.0660(10) Uani d 0.7006(12) A -1
H H16A 0.4217 0.1088 0.4015 0.079 Uiso calc 0.7006(12) A -1
H H16B 0.4945 0.0247 0.4220 0.079 Uiso calc 0.7006(12) A -1
C C127 0.4548(12) 0.100(2) 0.3178(9) 0.120(6) Uani d 0.7006(12) A -1
H H17A 0.5047 0.0973 0.3156 0.180 Uiso calc 0.7006(12) A -1
H H17B 0.4260 0.1692 0.2934 0.180 Uiso calc 0.7006(12) A -1
H H17C 0.4229 0.0330 0.2923 0.180 Uiso calc 0.7006(12) A -1
C C137 0.7199(5) 0.3072(6) 0.6033(5) 0.0491(11) Uani d 0.7006(12) A -1
O O137 0.7551(8) 0.4013(6) 0.6196(11) 0.0694(13) Uani d 0.7006(12) A -1
C C131 0.7633(5) 0.2024(7) 0.6494(6) 0.0459(13) Uani d 0.7006(12) A -1
C C132 0.7380(10) 0.1439(15) 0.695(2) 0.0590(12) Uani d 0.7006(12) A -1
Cl Cl12 0.6507(7) 0.1871(8) 0.6970(8) 0.0916(12) Uani d 0.7006(12) A -1
C C133 0.7822(13) 0.050(2) 0.7400(16) 0.0754(17) Uani d 0.7006(12) A -1
H H133 0.7642 0.0092 0.7694 0.090 Uiso calc 0.7006(12) A -1
C C134 0.8519(13) 0.020(2) 0.7397(17) 0.0838(16) Uani d 0.7006(12) A -1
H H134 0.8829 -0.0402 0.7710 0.101 Uiso calc 0.7006(12) A -1
C C135 0.8777(13) 0.076(2) 0.6946(19) 0.080(3) Uani d 0.7006(12) A -1
H H135 0.9240 0.0507 0.6933 0.096 Uiso calc 0.7006(12) A -1
C C136 0.8354(12) 0.170(2) 0.6510(17) 0.063(2) Uani d 0.7006(12) A -1
H H136 0.8549 0.2108 0.6228 0.076 Uiso calc 0.7006(12) A -1
Br Br12 0.56130(4) 0.7721(7) 0.33313(4) 0.0997(3) Uani d 0.7006(12) A -1
C C21 0.5651(9) 0.5994(9) 0.4558(8) 0.0496(13) Uani d 0.2994(12) A -2
O O21 0.4990(12) 0.5722(17) 0.4048(19) 0.0687(16) Uani d 0.2994(12) A -2
N N21 0.6193(14) 0.5109(11) 0.494(2) 0.0482(17) Uani d 0.2994(12) A -2
H H21 0.6683 0.5292 0.5250 0.058 Uiso calc 0.2994(12) A -2
C C211 0.6065(7) 0.7113(8) 0.4527(5) 0.0469(11) Uani d 0.2994(12) A -2
C C212 0.5735(6) 0.7690(8) 0.3833(6) 0.0614(12) Uani d 0.2994(12) A -2
H H212 0.5302 0.7378 0.3406 0.074 Uiso calc 0.2994(12) A -2
C C213 0.6082(6) 0.878(2) 0.3795(7) 0.0871(18) Uani d 0.2994(12) A -2
H H213 0.5938 0.9126 0.3326 0.105 Uiso calc 0.2994(12) A -2
C C214 0.6616(8) 0.9299(9) 0.4440(7) 0.0749(16) Uani d 0.2994(12) A -2
H H214 0.6806 1.0036 0.4415 0.090 Uiso calc 0.2994(12) A -2
C C215 0.6883(10) 0.8782(10) 0.5119(7) 0.0747(14) Uani d 0.2994(12) A -2
H H215 0.7245 0.9171 0.5556 0.090 Uiso calc 0.2994(12) A -2
C C216 0.6627(6) 0.7681(8) 0.5178(6) 0.0559(12) Uani d 0.2994(12) A -2
S S221 0.5091(11) 0.345(2) 0.4115(10) 0.0503(10) Uani d 0.2994(12) A -2
C C222 0.5979(19) 0.3948(10) 0.485(2) 0.042(2) Uani d 0.2994(12) A -2
C C223 0.6420(16) 0.3068(10) 0.5338(18) 0.043(4) Uani d 0.2994(12) A -2
C C224 0.6063(14) 0.1960(10) 0.505(2) 0.0467(15) Uani d 0.2994(12) A -2
H H224 0.6326 0.1259 0.5241 0.056 Uiso calc 0.2994(12) A -2
C C225 0.531(2) 0.2026(14) 0.446(3) 0.0523(9) Uani d 0.2994(12) A -2
C C226 0.475(2) 0.1052(19) 0.404(2) 0.0660(10) Uani d 0.2994(12) A -2
H H26A 0.4345 0.0983 0.4207 0.079 Uiso calc 0.2994(12) A -2
H H26B 0.5048 0.0330 0.4154 0.079 Uiso calc 0.2994(12) A -2
C C227 0.433(3) 0.123(5) 0.319(2) 0.120(6) Uani d 0.2994(12) A -2
H H27A 0.4024 0.0545 0.2942 0.180 Uiso calc 0.2994(12) A -2
H H27B 0.4724 0.1363 0.3019 0.180 Uiso calc 0.2994(12) A -2
H H27C 0.3976 0.1885 0.3060 0.180 Uiso calc 0.2994(12) A -2
C C237 0.7215(12) 0.327(2) 0.5976(13) 0.0491(11) Uani d 0.2994(12) A -2
O O237 0.751(2) 0.4247(17) 0.616(3) 0.0694(13) Uani d 0.2994(12) A -2
C C231 0.7665(11) 0.226(2) 0.6470(14) 0.0459(13) Uani d 0.2994(12) A -2
C C232 0.737(2) 0.162(4) 0.688(3) 0.0590(12) Uani d 0.2994(12) A -2
Cl Cl22 0.6515(17) 0.209(2) 0.6916(19) 0.0916(12) Uani d 0.2994(12) A -2
C C233 0.782(3) 0.070(5) 0.734(4) 0.0754(17) Uani d 0.2994(12) A -2
H H233 0.7650 0.0321 0.7656 0.090 Uiso calc 0.2994(12) A -2
C C234 0.850(3) 0.035(5) 0.731(4) 0.0838(16) Uani d 0.2994(12) A -2
H H234 0.8766 -0.0309 0.7580 0.101 Uiso calc 0.2994(12) A -2
C C235 0.879(3) 0.096(5) 0.691(4) 0.080(3) Uani d 0.2994(12) A -2
H H235 0.9275 0.0735 0.6928 0.096 Uiso calc 0.2994(12) A -2
C C236 0.837(3) 0.189(5) 0.646(4) 0.063(2) Uani d 0.2994(12) A -2
H H236 0.8552 0.2270 0.6164 0.076 Uiso calc 0.2994(12) A -2
Br Br26 0.70489(8) 0.7080(2) 0.61638(8) 0.0658(5) Uani d 0.2994(12) A -2

loop_
_atom_site_aniso_label
_atom_site_aniso_U_11
_atom_site_aniso_U_22
_atom_site_aniso_U_33
_atom_site_aniso_U_12
_atom_site_aniso_U_13
_atom_site_aniso_U_23
C11 0.039(3) 0.0408(19) 0.074(2) 0.0098(19) 0.030(2) -0.0003(17)
O11 0.044(3) 0.0569(18) 0.0816(18) -0.0024(16) 0.010(3) 0.0079(17)
N11 0.0462(15) 0.0374(19) 0.051(5) -0.0027(15) 0.0141(17) 0.0005(18)
C111 0.045(3) 0.0412(19) 0.055(3) 0.0048(19) 0.023(3) 0.001(3)
C112 0.053(3) 0.049(3) 0.090(4) 0.002(2) 0.040(2) 0.006(3)
C113 0.087(4) 0.056(3) 0.143(5) 0.020(3) 0.074(5) 0.030(4)
C114 0.056(3) 0.049(3) 0.120(5) -0.001(2) 0.042(3) -0.013(3)
C115 0.069(3) 0.052(3) 0.095(4) -0.004(2) 0.030(3) -0.018(3)
C116 0.050(3) 0.047(3) 0.060(4) 0.001(2) 0.016(3) -0.005(2)
S121 0.0446(7) 0.0471(8) 0.0521(18) -0.0037(5) 0.0170(10) -0.0004(9)
C122 0.0428(16) 0.0407(19) 0.045(4) -0.0039(18) 0.022(2) 0.0008(18)
C123 0.052(2) 0.0352(17) 0.054(2) -0.0015(15) 0.0254(18) 0.0012(15)
C124 0.052(2) 0.0352(17) 0.054(2) -0.0015(15) 0.0254(18) 0.0012(15)
C125 0.0529(19) 0.044(2) 0.0585(19) -0.0060(18) 0.0246(16) -0.008(2)
C126 0.059(2) 0.053(2) 0.077(3) -0.0120(18) 0.0243(19) -0.0149(19)
C127 0.168(13) 0.079(11) 0.065(3) -0.043(9) 0.016(6) -0.018(4)
C137 0.0540(18) 0.040(3) 0.049(2) -0.0018(19) 0.0205(16) 0.001(2)
O137 0.060(2) 0.036(3) 0.079(2) -0.005(3) 0.0047(14) 0.000(4)
C131 0.0516(18) 0.038(4) 0.0402(17) -0.004(2) 0.0151(14) 0.002(2)
C132 0.073(2) 0.051(6) 0.053(4) -0.003(3) 0.030(2) 0.000(3)
Cl12 0.1105(8) 0.088(4) 0.113(2) -0.002(2) 0.0822(10) 0.004(2)
C133 0.106(3) 0.060(8) 0.056(5) -0.009(4) 0.035(3) 0.010(4)
C134 0.090(3) 0.069(7) 0.058(7) 0.014(3) 0.006(4) 0.021(3)
C135 0.059(2) 0.080(9) 0.080(4) 0.017(5) 0.017(2) 0.016(5)
C136 0.053(2) 0.061(8) 0.062(4) 0.010(4) 0.0158(18) 0.009(4)
Br12 0.1039(5) 0.1178(6) 0.0784(5) 0.0125(4) 0.0437(4) 0.0350(4)
C21 0.039(3) 0.0408(19) 0.074(2) 0.0098(19) 0.030(2) -0.0003(17)
O21 0.044(3) 0.0569(18) 0.0816(18) -0.0024(16) 0.010(3) 0.0079(17)
N21 0.0462(15) 0.0374(19) 0.051(5) -0.0027(15) 0.0141(17) 0.0005(18)
C211 0.045(3) 0.0412(19) 0.055(3) 0.0048(19) 0.023(3) 0.001(3)
C212 0.053(3) 0.049(3) 0.090(4) 0.002(2) 0.040(2) 0.006(3)
C213 0.087(4) 0.056(3) 0.143(5) 0.020(3) 0.074(5) 0.030(4)
C214 0.056(3) 0.049(3) 0.120(5) -0.001(2) 0.042(3) -0.013(3)
C215 0.069(3) 0.052(3) 0.095(4) -0.004(2) 0.030(3) -0.018(3)
C216 0.050(3) 0.047(3) 0.060(4) 0.001(2) 0.016(3) -0.005(2)
S221 0.0446(7) 0.0471(8) 0.0521(18) -0.0037(5) 0.0170(10) -0.0004(9)
C222 0.0428(16) 0.0407(19) 0.045(4) -0.0039(18) 0.022(2) 0.0008(18)
C223 0.039(6) 0.035(7) 0.037(7) -0.002(6) 0.003(5) -0.005(7)
C224 0.052(2) 0.0352(17) 0.054(2) -0.0015(15) 0.0254(18) 0.0012(15)
C225 0.0529(19) 0.044(2) 0.0585(19) -0.0060(18) 0.0246(16) -0.008(2)
C226 0.059(2) 0.053(2) 0.077(3) -0.0120(18) 0.0243(19) -0.0149(19)
C227 0.168(13) 0.079(11) 0.065(3) -0.043(9) 0.016(6) -0.018(4)
C237 0.0540(18) 0.040(3) 0.049(2) -0.0018(19) 0.0205(16) 0.001(2)
O237 0.060(2) 0.036(3) 0.079(2) -0.005(3) 0.0047(14) 0.000(4)
C231 0.0516(18) 0.038(4) 0.0402(17) -0.004(2) 0.0151(14) 0.002(2)
C232 0.073(2) 0.051(6) 0.053(4) -0.003(3) 0.030(2) 0.000(3)
Cl22 0.1105(8) 0.088(4) 0.113(2) -0.002(2) 0.0822(10) 0.004(2)
C233 0.106(3) 0.060(8) 0.056(5) -0.009(4) 0.035(3) 0.010(4)
C234 0.090(3) 0.069(7) 0.058(7) 0.014(3) 0.006(4) 0.021(3)
C235 0.059(2) 0.080(9) 0.080(4) 0.017(5) 0.017(2) 0.016(5)
C236 0.053(2) 0.061(8) 0.062(4) 0.010(4) 0.0158(18) 0.009(4)
Br26 0.0641(8) 0.0600(8) 0.0514(8) -0.0015(6) 0.0090(6) -0.0028(6)

loop_
_atom_type_symbol
_atom_type_description
_atom_type_scat_dispersion_real
_atom_type_scat_dispersion_imag
_atom_type_scat_source
C C 0.0033 0.0016 'International Tables Vol C Tables 4.2.6.8 and 6.1.1.4'
H H 0.0000 0.0000 'International Tables Vol C Tables 4.2.6.8 and 6.1.1.4'
N N 0.0061 0.0033 'International Tables Vol C Tables 4.2.6.8 and 6.1.1.4'
O O 0.0106 0.0060 'International Tables Vol C Tables 4.2.6.8 and 6.1.1.4'
S S 0.1246 0.1234 'International Tables Vol C Tables 4.2.6.8 and 6.1.1.4'
Cl Cl 0.1484 0.1585 'International Tables Vol C Tables 4.2.6.8 and 6.1.1.4'
Br Br -0.2901 2.4595 'International Tables Vol C Tables 4.2.6.8 and 6.1.1.4'

loop_
_geom_angle_atom_site_label_1
_geom_angle_atom_site_label_2
_geom_angle_atom_site_label_3
_geom_angle
O11 C11 N11 121.4(3)
O11 C11 C111 124.8(4)
N11 C11 C111 112.8(4)
C122 N11 C11 126.2(4)
C122 N11 H11 116.9
C11 N11 H11 116.9
C112 C111 C116 119.0(4)
C112 C111 C11 118.8(5)
C116 C111 C11 122.0(4)
C111 C112 C113 118.3(5)
C111 C112 Br12 123.0(3)
C113 C112 Br12 118.6(4)
C114 C113 C112 120.3(5)
C114 C113 H113 119.8
C112 C113 H113 119.8
C115 C114 C113 121.5(5)
C115 C114 H114 119.3
C113 C114 H114 119.3
C114 C115 C116 119.9(5)
C114 C115 H115 120.0
C116 C115 H115 120.0
C115 C116 C111 121.0(6)
C115 C116 H116 119.5
C111 C116 H116 119.5
C122 S121 C125 91.37(19)
N11 C122 C123 124.2(4)
N11 C122 S121 123.4(3)
C123 C122 S121 112.1(3)
C122 C123 C124 111.1(3)
C122 C123 C137 122.2(4)
C124 C123 C137 126.5(4)
C125 C124 C123 114.1(3)
C125 C124 H124 122.9
C123 C124 H124 122.9
C124 C125 C126 128.8(3)
C124 C125 S121 110.9(3)
C126 C125 S121 120.3(3)
C125 C126 C127 113.1(5)
C125 C126 H16A 109.0
C127 C126 H16A 109.0
C125 C126 H16B 109.0
C127 C126 H16B 109.0
H16A C126 H16B 107.8
C126 C127 H17A 109.5
C126 C127 H17B 109.5
H17A C127 H17B 109.5
C126 C127 H17C 109.5
H17A C127 H17C 109.5
H17B C127 H17C 109.5
O137 C137 C123 122.7(4)
O137 C137 C131 118.3(3)
C123 C137 C131 118.8(3)
C132 C131 C136 119.0(4)
C132 C131 C137 122.4(3)
C136 C131 C137 118.3(3)
C131 C132 C133 120.8(4)
C131 C132 Cl12 119.8(3)
C133 C132 Cl12 119.4(3)
C134 C133 C132 118.6(4)
C134 C133 H133 120.7
C132 C133 H133 120.7
C133 C134 C135 121.6(4)
C133 C134 H134 119.2
C135 C134 H134 119.2
C134 C135 C136 120.3(4)
C134 C135 H135 119.9
C136 C135 H135 119.9
C135 C136 C131 119.6(4)
C135 C136 H136 120.2
C131 C136 H136 120.2
O21 C21 N21 117.9(8)
O21 C21 C211 121.6(9)
N21 C21 C211 112.6(8)
C222 N21 C21 122.9(8)
C222 N21 H21 118.6
C21 N21 H21 118.6
C212 C211 C216 119.4(6)
C212 C211 C21 116.6(6)
C216 C211 C21 122.6(7)
C211 C212 C213 118.1(7)
C211 C212 H212 121.0
C213 C212 H212 121.0
C214 C213 C212 119.5(7)
C214 C213 H213 120.2
C212 C213 H213 120.2
C215 C214 C213 121.7(7)
C215 C214 H214 119.2
C213 C214 H214 119.2
C214 C215 C216 120.9(8)
C214 C215 H215 119.6
C216 C215 H215 119.6
C215 C216 C211 119.6(8)
C215 C216 Br26 115.8(7)
C211 C216 Br26 124.5(6)
C222 S221 C225 91.2(3)
C223 C222 N21 125.1(6)
C223 C222 S221 112.1(4)
N21 C222 S221 122.7(5)
C222 C223 C224 110.8(6)
C222 C223 C237 122.0(7)
C224 C223 C237 126.1(7)
C225 C224 C223 113.8(6)
C225 C224 H224 123.1
C223 C224 H224 123.1
C224 C225 C226 128.5(8)
C224 C225 S221 110.6(7)
C226 C225 S221 120.2(6)
C225 C226 C227 113.0(7)
C225 C226 H26A 109.0
C227 C226 H26A 109.0
C225 C226 H26B 109.0
C227 C226 H26B 109.0
H26A C226 H26B 107.8
C226 C227 H27A 109.5
C226 C227 H27B 109.5
H27A C227 H27B 109.5
C226 C227 H27C 109.5
H27A C227 H27C 109.5
H27B C227 H27C 109.5
O237 C237 C223 122.5(7)
O237 C237 C231 118.5(6)
C223 C237 C231 118.7(6)
C232 C231 C236 119.0(6)
C232 C231 C237 122.5(6)
C236 C231 C237 118.3(6)
C231 C232 C233 120.7(7)
C231 C232 Cl22 119.8(7)
C233 C232 Cl22 119.1(6)
C234 C233 C232 118.5(6)
C234 C233 H233 120.8
C232 C233 H233 120.8
C233 C234 C235 121.6(8)
C233 C234 H234 118
C235 C234 H234 121
C234 C235 C236 120.3(7)
C234 C235 H235 119.8
C236 C235 H235 119.8
C235 C236 C231 119.5(6)
C235 C236 H236 120.2
C231 C236 H236 120.2

loop_
_geom_bond_atom_site_label_1
_geom_bond_atom_site_label_2
_geom_bond_distance
C11 O11 1.209(4)
C11 N11 1.380(5)
C11 C111 1.516(5)
N11 C122 1.377(4)
N11 H11 0.8600
C111 C112 1.384(6)
C111 C116 1.391(7)
C112 C113 1.425(8)
C112 Br12 1.871(6)
C113 C114 1.347(9)
C113 H113 0.9300
C114 C115 1.342(8)
C114 H114 0.9300
C115 C116 1.377(6)
C115 H115 0.9300
C116 H116 0.9300
S121 C122 1.720(3)
S121 C125 1.747(4)
C122 C123 1.380(5)
C123 C124 1.428(5)
C123 C137 1.454(5)
C124 C125 1.345(5)
C124 H124 0.9300
C125 C126 1.500(4)
C126 C127 1.504(9)
C126 H16A 0.9700
C126 H16B 0.9700
C127 H17A 0.9600
C127 H17B 0.9600
C127 H17C 0.9600
C137 O137 1.231(5)
C137 C131 1.502(4)
C131 C132 1.382(5)
C131 C136 1.394(4)
C132 C133 1.398(5)
C132 Cl12 1.734(4)
C133 C134 1.360(6)
C133 H133 0.9300
C134 C135 1.365(7)
C134 H134 0.9300
C135 C136 1.379(5)
C135 H135 0.9300
C136 H136 0.9300
C21 O21 1.219(5)
C21 N21 1.388(6)
C21 C211 1.521(7)
N21 C222 1.382(5)
N21 H21 0.8600
C211 C212 1.388(7)
C211 C216 1.391(8)
C212 C213 1.432(9)
C212 H212 0.9300
C213 C214 1.343(10)
C213 H213 0.9300
C214 C215 1.341(9)
C214 H214 0.9300
C215 C216 1.380(7)
C215 H215 0.9300
C216 Br26 1.870(10)
S221 C222 1.721(4)
S221 C225 1.748(6)
C222 C223 1.378(6)
C223 C224 1.430(6)
C223 C237 1.455(6)
C224 C225 1.346(7)
C224 H224 0.9300
C225 C226 1.501(5)
C226 C227 1.504(9)
C226 H26A 0.9700
C226 H26B 0.9700
C227 H27A 0.9600
C227 H27B 0.9600
C227 H27C 0.9600
C237 O237 1.230(6)
C237 C231 1.502(5)
C231 C232 1.382(6)
C231 C236 1.394(6)
C232 C233 1.399(6)
C232 Cl22 1.734(5)
C233 C234 1.360(7)
C233 H233 0.9300
C234 C235 1.365(8)
C234 H234 0.9300
C235 C236 1.379(6)
C235 H235 0.9300
C236 H236 0.9300

loop_
_geom_hbond_atom_site_label_D
_geom_hbond_atom_site_label_H
_geom_hbond_atom_site_label_A
_geom_hbond_site_symmetry_A
_geom_hbond_distance_DH
_geom_hbond_distance_HA
_geom_hbond_distance_DA
_geom_hbond_angle_DHA
_geom_hbond_publ_flag
N11 H11 O137 . 0.86 2.06 2.70(2) 131 no
N21 H21 O237 . 0.86 2.12 2.71(6) 126 no
C114 H114 Cg1 1_565 0.93 2.82 3.565(12) 138 no
C214 H214 O237 7_666 0.93 2.24 2.96(4) 134 no

loop_
_geom_torsion_atom_site_label_1
_geom_torsion_atom_site_label_2
_geom_torsion_atom_site_label_3
_geom_torsion_atom_site_label_4
_geom_torsion
O11 C11 N11 C122 8(2)
C111 C11 N11 C122 176.9(18)
O11 C11 C111 C112 -44.1(13)
N11 C11 C111 C112 146.9(10)
O11 C11 C111 C116 141.4(12)
N11 C11 C111 C116 -27.5(10)
C116 C111 C112 C113 -0.5(7)
C11 C111 C112 C113 -175.1(5)
C116 C111 C112 Br12 176.8(4)
C11 C111 C112 Br12 2.3(6)
C111 C112 C113 C114 1.0(8)
Br12 C112 C113 C114 -176.5(4)
C112 C113 C114 C115 -1.0(9)
C113 C114 C115 C116 0.4(8)
C114 C115 C116 C111 0.1(7)
C112 C111 C116 C115 0.0(7)
C11 C111 C116 C115 174.4(5)
C11 N11 C122 C123 172.1(19)
C11 N11 C122 S121 -2(3)
C125 S121 C122 N11 174(2)
C125 S121 C122 C123 0(2)
N11 C122 C123 C124 -177.5(19)
S121 C122 C123 C124 -3(2)
N11 C122 C123 C137 6(3)
S121 C122 C123 C137 -179.4(16)
C122 C123 C124 C125 6(2)
C137 C123 C124 C125 -178(2)
C123 C124 C125 C126 176(2)
C123 C124 C125 S121 -6(3)
C122 S121 C125 C124 4(2)
C122 S121 C125 C126 -178(2)
C124 C125 C126 C127 -124(3)
S121 C125 C126 C127 59(2)
C122 C123 C137 O137 -10(3)
C124 C123 C137 O137 174(2)
C122 C123 C137 C131 176.0(16)
C124 C123 C137 C131 0(2)
O137 C137 C131 C132 115(2)
C123 C137 C131 C132 -71.2(19)
O137 C137 C131 C136 -60(2)
C123 C137 C131 C136 114(2)
C136 C131 C132 C133 -3(4)
C137 C131 C132 C133 -177(2)
C136 C131 C132 Cl12 177(2)
C137 C131 C132 Cl12 3(3)
C131 C132 C133 C134 2(4)
Cl12 C132 C133 C134 -178(3)
C132 C133 C134 C135 -3(5)
C133 C134 C135 C136 4(6)
C134 C135 C136 C131 -4(6)
C132 C131 C136 C135 4(4)
C137 C131 C136 C135 178(3)
O21 C21 N21 C222 -10(6)
C211 C21 N21 C222 -159(4)
O21 C21 C211 C212 -12(3)
N21 C21 C211 C212 136(2)
O21 C21 C211 C216 154(3)
N21 C21 C211 C216 -58(3)
C216 C211 C212 C213 9.8(18)
C21 C211 C212 C213 176.5(12)
C211 C212 C213 C214 -10.7(17)
C212 C213 C214 C215 5(2)
C213 C214 C215 C216 1(3)
C214 C215 C216 C211 -2(3)
C214 C215 C216 Br26 -179.8(15)
C212 C211 C216 C215 -4(2)
C21 C211 C216 C215 -169.5(15)
C212 C211 C216 Br26 173.8(9)
C21 C211 C216 Br26 7.9(18)
C21 N21 C222 C223 -163(5)
C21 N21 C222 S221 14(8)
C225 S221 C222 C223 0(5)
C225 S221 C222 N21 -178(5)
N21 C222 C223 C224 -175(5)
S221 C222 C223 C224 7(5)
N21 C222 C223 C237 -6(8)
S221 C222 C223 C237 176(4)
C222 C223 C224 C225 -13(6)
C237 C223 C224 C225 179(5)
C223 C224 C225 C226 -177(5)
C223 C224 C225 S221 13(6)
C222 S221 C225 C224 -7(5)
C222 S221 C225 C226 -178(5)
C224 C225 C226 C227 -136(7)
S221 C225 C226 C227 33(6)
C222 C223 C237 O237 7(8)
C224 C223 C237 O237 174(5)
C222 C223 C237 C231 -178(4)
C224 C223 C237 C231 -11(5)
O237 C237 C231 C232 113(6)
C223 C237 C231 C232 -61(5)
O237 C237 C231 C236 -72(6)
C223 C237 C231 C236 113(5)
C236 C231 C232 C233 6(9)
C237 C231 C232 C233 -179(5)
C236 C231 C232 Cl22 178(5)
C237 C231 C232 Cl22 -7(6)
C231 C232 C233 C234 -7(11)
Cl22 C232 C233 C234 -179(7)
C232 C233 C234 C235 6(13)
C233 C234 C235 C236 -5(15)
C234 C235 C236 C231 4(14)
C232 C231 C236 C235 -5(11)
C237 C231 C236 C235 -179(7)

_cod_database_fobs_code 2020951
